data_2206928
loop_
_publ_author_name
'Seewald, Oliver'
'Fl\"orke, Ulrich'
'Henkel, Gerald'

_publ_section_title
Di-\m-bromo-bis{bromo[<i>N</i>-(8-quinolyl)-<i>o</i>-phenylenediamine-\k^3^<i>N</i>,<i>N</i>',<i>N</i>'']manganese(II)}
_journal_coeditor_code CV6571
_journal_issue 10
_journal_name_full 'Acta Crystallographica Section E'
_journal_page_first m1948
_journal_page_last m1950
_journal_paper_doi 10.1107/S1600536805027716
_journal_volume 61
_journal_year 2005
_chemical_formula_iupac '[Mn2 Br4 (C15 H13 N3)2]'
_chemical_formula_moiety 'C30 H26 Br4 Mn2 N6'
_chemical_formula_sum 'C30 H26 Br4 Mn2 N6'
_chemical_formula_weight 900.09
_chemical_name_systematic
;
Di-\m-bromo-bis{bromo[N-(8-quinolyl)-o-phenylenediamine-
\k^3^N,N',N'']manganese(II)}
;
_space_group_IT_number 2
_symmetry_cell_setting triclinic
_symmetry_space_group_name_Hall '-P 1'
_symmetry_space_group_name_H-M 'P -1'
_atom_sites_solution_hydrogens difmap
_atom_sites_solution_primary direct
_atom_sites_solution_secondary difmap
_audit_creation_method SHELXL-97
_cell_angle_alpha 103.055(2)
_cell_angle_beta 110.397(2)
_cell_angle_gamma 97.351(2)
_cell_formula_units_Z 1
_cell_length_a 8.8833(7)
_cell_length_b 9.8725(8)
_cell_length_c 9.9162(8)
_cell_measurement_reflns_used 2034
_cell_measurement_temperature 120(2)
_cell_measurement_theta_max 24.9
_cell_measurement_theta_min 2.5
_cell_volume 773.45(11)
_computing_cell_refinement SMART
_computing_data_collection 'SMART (Bruker, 2002)'
_computing_data_reduction 'SAINT (Bruker, 2002)'
_computing_molecular_graphics SHELXTL
_computing_publication_material SHELXTL
_computing_structure_refinement SHELXTL
_computing_structure_solution 'SHELXTL (Bruker, 2002)'
_diffrn_ambient_temperature 120(2)
_diffrn_measured_fraction_theta_full 0.997
_diffrn_measured_fraction_theta_max 0.997
_diffrn_measurement_device_type 'Bruker SMART CCD area-detector'
_diffrn_measurement_method '\f and \w'
_diffrn_radiation_monochromator graphite
_diffrn_radiation_source 'sealed tube'
_diffrn_radiation_type MoK\a
_diffrn_radiation_wavelength 0.71073
_diffrn_reflns_av_R_equivalents 0.0401
_diffrn_reflns_av_sigmaI/netI 0.0521
_diffrn_reflns_limit_h_max 11
_diffrn_reflns_limit_h_min -11
_diffrn_reflns_limit_k_max 13
_diffrn_reflns_limit_k_min -13
_diffrn_reflns_limit_l_max 13
_diffrn_reflns_limit_l_min -13
_diffrn_reflns_number 10807
_diffrn_reflns_theta_full 28.28
_diffrn_reflns_theta_max 28.28
_diffrn_reflns_theta_min 2.17
_diffrn_standards_decay_% 0
_diffrn_standards_interval_time 360
_diffrn_standards_number 2052
_exptl_absorpt_coefficient_mu 6.014
_exptl_absorpt_correction_T_max 0.6447
_exptl_absorpt_correction_T_min 0.3792
_exptl_absorpt_correction_type multi-scan
_exptl_absorpt_process_details '(SADABS; Bruker, 2002)'
_exptl_crystal_colour colourless
_exptl_crystal_density_diffrn 1.932
_exptl_crystal_density_method 'not measured'
_exptl_crystal_description prism
_exptl_crystal_F_000 438
_exptl_crystal_size_max 0.20
_exptl_crystal_size_mid 0.10
_exptl_crystal_size_min 0.08
_refine_diff_density_max 0.589
_refine_diff_density_min -0.468
_refine_ls_extinction_method none
_refine_ls_goodness_of_fit_ref 1.007
_refine_ls_hydrogen_treatment constr
_refine_ls_matrix_type full
_refine_ls_number_parameters 190
_refine_ls_number_reflns 3837
_refine_ls_number_restraints 0
_refine_ls_restrained_S_all 1.007
_refine_ls_R_factor_all 0.0456
_refine_ls_R_factor_gt 0.0333
_refine_ls_shift/su_max 0.002
_refine_ls_shift/su_mean 0.000
_refine_ls_structure_factor_coef Fsqd
_refine_ls_weighting_details 'calc w = 1/[\s^2^(Fo^2^)+(0.0281P)^2^] where P = (Fo^2^+2Fc^2^)/3'
_refine_ls_weighting_scheme calc
_refine_ls_wR_factor_gt 0.0664
_refine_ls_wR_factor_ref 0.0705
_reflns_number_gt 3167
_reflns_number_total 3837
_reflns_threshold_expression I>2\s(I)
_cod_data_source_file cv6571.cif
_cod_data_source_block I
_cod_database_code 2206928
_cod_database_fobs_code 2206928

loop_
_symmetry_equiv_pos_as_xyz
'x, y, z'
'-x, -y, -z'

loop_
_atom_site_label
_atom_site_fract_x
_atom_site_fract_y
_atom_site_fract_z
_atom_site_U_iso_or_equiv
_atom_site_adp_type
_atom_site_calc_flag
_atom_site_refinement_flags
_atom_site_occupancy
_atom_site_type_symbol
Br1 0.28160(3) 0.01963(3) 0.90887(3) 0.01656(8) Uani d . 1 Br
Br2 0.59253(4) 0.36823(3) 1.17982(3) 0.02113(9) Uani d . 1 Br
Mn1 0.58697(5) 0.16284(5) 0.95876(5) 0.01370(11) Uani d . 1 Mn
N1 0.8275(3) 0.2578(3) 0.9531(3) 0.0144(5) Uani d . 1 N
N2 0.5193(3) 0.2896(3) 0.7812(3) 0.0151(5) Uani d . 1 N
H2 0.4825 0.3682 0.8183 0.018 Uiso calc R 1 H
N3 0.5192(3) 0.0058(3) 0.7201(3) 0.0171(5) Uani d . 1 N
H3B 0.6089 0.0116 0.6938 0.020 Uiso calc R 1 H
H3C 0.4854 -0.0867 0.7189 0.020 Uiso calc R 1 H
C1 0.9749(4) 0.2481(3) 1.0410(4) 0.0199(7) Uani d . 1 C
H1A 0.9813 0.2026 1.1170 0.024 Uiso calc R 1 H
C2 1.1225(4) 0.3014(3) 1.0284(4) 0.0203(7) Uani d . 1 C
H2A 1.2253 0.2935 1.0955 0.024 Uiso calc R 1 H
C3 1.1154(4) 0.3640(3) 0.9190(4) 0.0214(7) Uani d . 1 C
H3A 1.2138 0.4001 0.9084 0.026 Uiso calc R 1 H
C4 0.9613(4) 0.3757(3) 0.8202(3) 0.0171(6) Uani d . 1 C
C5 0.9439(4) 0.4379(3) 0.7020(4) 0.0229(7) Uani d . 1 C
H5A 1.0385 0.4731 0.6853 0.027 Uiso calc R 1 H
C6 0.7920(4) 0.4478(3) 0.6117(4) 0.0242(7) Uani d . 1 C
H6A 0.7813 0.4882 0.5314 0.029 Uiso calc R 1 H
C7 0.6505(4) 0.3985(3) 0.6368(3) 0.0206(7) Uani d . 1 C
H7A 0.5456 0.4069 0.5739 0.025 Uiso calc R 1 H
C8 0.6631(4) 0.3386(3) 0.7508(3) 0.0162(6) Uani d . 1 C
C9 0.8193(4) 0.3236(3) 0.8437(3) 0.0146(6) Uani d . 1 C
C10 0.3854(4) 0.1929(3) 0.6496(3) 0.0158(6) Uani d . 1 C
C11 0.2542(4) 0.2383(3) 0.5623(3) 0.0197(7) Uani d . 1 C
H11A 0.2521 0.3366 0.5861 0.024 Uiso calc R 1 H
C12 0.1252(4) 0.1406(4) 0.4398(4) 0.0241(7) Uani d . 1 C
H12A 0.0356 0.1721 0.3795 0.029 Uiso calc R 1 H
C13 0.1283(4) -0.0022(4) 0.4063(3) 0.0232(7) Uani d . 1 C
H13A 0.0412 -0.0691 0.3220 0.028 Uiso calc R 1 H
C14 0.2580(4) -0.0485(3) 0.4954(3) 0.0205(7) Uani d . 1 C
H14A 0.2583 -0.1472 0.4727 0.025 Uiso calc R 1 H
C15 0.3876(4) 0.0486(3) 0.6176(3) 0.0153(6) Uani d . 1 C

loop_
_atom_site_aniso_label
_atom_site_aniso_U_11
_atom_site_aniso_U_22
_atom_site_aniso_U_33
_atom_site_aniso_U_12
_atom_site_aniso_U_13
_atom_site_aniso_U_23
Br1 0.01334(15) 0.01613(16) 0.02014(16) 0.00310(11) 0.00482(12) 0.00804(12)
Br2 0.01964(17) 0.01877(17) 0.02031(17) 0.00142(13) 0.00809(13) -0.00191(13)
Mn1 0.0134(2) 0.0136(2) 0.0130(2) 0.00179(18) 0.00430(18) 0.00386(18)
N1 0.0147(12) 0.0114(12) 0.0153(13) 0.0005(10) 0.0051(10) 0.0030(10)
N2 0.0152(12) 0.0124(12) 0.0148(13) 0.0018(10) 0.0048(10) 0.0012(10)
N3 0.0160(13) 0.0174(13) 0.0189(13) 0.0048(10) 0.0074(11) 0.0060(11)
C1 0.0184(16) 0.0185(16) 0.0204(16) 0.0032(13) 0.0056(13) 0.0051(13)
C2 0.0124(15) 0.0180(16) 0.0231(17) 0.0019(12) 0.0036(13) -0.0015(13)
C3 0.0199(16) 0.0163(16) 0.0287(18) 0.0015(13) 0.0154(14) -0.0003(14)
C4 0.0186(16) 0.0126(15) 0.0195(16) 0.0023(12) 0.0095(13) 0.0013(12)
C5 0.0301(19) 0.0159(16) 0.0273(18) 0.0017(14) 0.0192(15) 0.0044(14)
C6 0.0338(19) 0.0190(17) 0.0231(18) 0.0032(15) 0.0142(15) 0.0092(14)
C7 0.0215(16) 0.0200(16) 0.0190(16) 0.0049(13) 0.0048(13) 0.0081(13)
C8 0.0183(15) 0.0119(14) 0.0148(15) -0.0014(12) 0.0059(12) 0.0006(12)
C9 0.0178(15) 0.0099(14) 0.0146(15) 0.0016(12) 0.0068(12) 0.0010(12)
C10 0.0170(15) 0.0162(15) 0.0153(15) 0.0024(12) 0.0074(12) 0.0060(12)
C11 0.0231(17) 0.0169(16) 0.0200(16) 0.0046(13) 0.0068(14) 0.0092(13)
C12 0.0186(16) 0.0304(19) 0.0203(17) 0.0044(14) 0.0030(14) 0.0100(15)
C13 0.0184(16) 0.0297(19) 0.0136(16) -0.0012(14) 0.0028(13) 0.0004(14)
C14 0.0233(17) 0.0200(16) 0.0150(16) 0.0010(13) 0.0089(13) -0.0007(13)
C15 0.0171(15) 0.0184(15) 0.0117(14) 0.0041(12) 0.0069(12) 0.0045(12)

loop_
_atom_type_symbol
_atom_type_description
_atom_type_scat_dispersion_real
_atom_type_scat_dispersion_imag
_atom_type_scat_source
C C 0.0033 0.0016 'International Tables Vol C Tables 4.2.6.8 and 6.1.1.4'
H H 0.0000 0.0000 'International Tables Vol C Tables 4.2.6.8 and 6.1.1.4'
N N 0.0061 0.0033 'International Tables Vol C Tables 4.2.6.8 and 6.1.1.4'
Mn Mn 0.3368 0.7283 'International Tables Vol C Tables 4.2.6.8 and 6.1.1.4'
Br Br -0.2901 2.4595 'International Tables Vol C Tables 4.2.6.8 and 6.1.1.4'

loop_
_geom_angle_atom_site_label_1
_geom_angle_atom_site_label_2
_geom_angle_atom_site_label_3
_geom_angle_site_symmetry_1
_geom_angle_site_symmetry_3
_geom_angle
_geom_angle_publ_flag
Mn1 Br1 Mn1 2_657 . 89.813(17) y
N1 Mn1 N2 . . 74.48(9) y
N1 Mn1 N3 . . 88.69(9) ?
N2 Mn1 N3 . . 71.32(9) ?
N1 Mn1 Br2 . . 97.31(6) ?
N2 Mn1 Br2 . . 94.96(6) ?
N3 Mn1 Br2 . . 163.06(6) ?
N1 Mn1 Br1 . 2_657 91.66(6) ?
N2 Mn1 Br1 . 2_657 158.02(6) ?
N3 Mn1 Br1 . 2_657 91.77(6) ?
Br2 Mn1 Br1 . 2_657 103.815(19) ?
N1 Mn1 Br1 . . 168.82(6) ?
N2 Mn1 Br1 . . 100.28(6) ?
N3 Mn1 Br1 . . 80.22(6) ?
Br2 Mn1 Br1 . . 92.953(17) ?
Br1 Mn1 Br1 2_657 . 90.187(17) y
C1 N1 C9 . . 117.7(3) ?
C1 N1 Mn1 . . 125.3(2) ?
C9 N1 Mn1 . . 116.86(19) ?
C10 N2 C8 . . 113.0(2) ?
C10 N2 Mn1 . . 105.78(17) ?
C8 N2 Mn1 . . 110.55(18) ?
C10 N2 H2 . . 109.1 ?
C8 N2 H2 . . 109.1 ?
Mn1 N2 H2 . . 109.1 ?
C15 N3 Mn1 . . 106.36(17) ?
C15 N3 H3B . . 110.5 ?
Mn1 N3 H3B . . 110.5 ?
C15 N3 H3C . . 110.5 ?
Mn1 N3 H3C . . 110.5 ?
H3B N3 H3C . . 108.6 ?
N1 C1 C2 . . 123.8(3) ?
N1 C1 H1A . . 118.1 ?
C2 C1 H1A . . 118.1 ?
C3 C2 C1 . . 118.9(3) ?
C3 C2 H2A . . 120.6 ?
C1 C2 H2A . . 120.6 ?
C2 C3 C4 . . 119.9(3) ?
C2 C3 H3A . . 120.0 ?
C4 C3 H3A . . 120.0 ?
C5 C4 C9 . . 119.2(3) ?
C5 C4 C3 . . 123.2(3) ?
C9 C4 C3 . . 117.6(3) ?
C6 C5 C4 . . 120.4(3) ?
C6 C5 H5A . . 119.8 ?
C4 C5 H5A . . 119.8 ?
C5 C6 C7 . . 120.5(3) ?
C5 C6 H6A . . 119.8 ?
C7 C6 H6A . . 119.8 ?
C8 C7 C6 . . 120.6(3) ?
C8 C7 H7A . . 119.7 ?
C6 C7 H7A . . 119.7 ?
C7 C8 C9 . . 119.9(3) ?
C7 C8 N2 . . 121.7(3) ?
C9 C8 N2 . . 118.4(3) ?
N1 C9 C4 . . 122.0(3) ?
N1 C9 C8 . . 118.7(3) ?
C4 C9 C8 . . 119.4(3) ?
C11 C10 C15 . . 120.2(3) ?
C11 C10 N2 . . 122.3(3) ?
C15 C10 N2 . . 117.3(3) ?
C10 C11 C12 . . 120.3(3) ?
C10 C11 H11A . . 119.8 ?
C12 C11 H11A . . 119.8 ?
C13 C12 C11 . . 119.6(3) ?
C13 C12 H12A . . 120.2 ?
C11 C12 H12A . . 120.2 ?
C12 C13 C14 . . 120.3(3) ?
C12 C13 H13A . . 119.9 ?
C14 C13 H13A . . 119.9 ?
C13 C14 C15 . . 120.4(3) ?
C13 C14 H14A . . 119.8 ?
C15 C14 H14A . . 119.8 ?
C14 C15 C10 . . 119.1(3) ?
C14 C15 N3 . . 122.9(3) ?
C10 C15 N3 . . 117.8(3) ?

loop_
_geom_bond_atom_site_label_1
_geom_bond_atom_site_label_2
_geom_bond_site_symmetry_2
_geom_bond_distance
_geom_bond_publ_flag
Br1 Mn1 2_657 2.6210(5) y
Br1 Mn1 . 2.7147(6) y
Br2 Mn1 . 2.6096(6) y
Mn1 N1 . 2.245(2) y
Mn1 N2 . 2.340(2) y
Mn1 N3 . 2.340(2) y
Mn1 Br1 2_657 2.6211(5) ?
N1 C1 . 1.326(4) y
N1 C9 . 1.372(4) y
N2 C10 . 1.448(4) y
N2 C8 . 1.460(4) y
N2 H2 . 0.9300 ?
N3 C15 . 1.439(4) y
N3 H3B . 0.9200 ?
N3 H3C . 0.9200 ?
C1 C2 . 1.407(4) ?
C1 H1A . 0.9500 ?
C2 C3 . 1.352(5) ?
C2 H2A . 0.9500 ?
C3 C4 . 1.416(4) ?
C3 H3A . 0.9500 ?
C4 C5 . 1.414(4) ?
C4 C9 . 1.414(4) ?
C5 C6 . 1.365(5) ?
C5 H5A . 0.9500 ?
C6 C7 . 1.413(4) ?
C6 H6A . 0.9500 ?
C7 C8 . 1.368(4) ?
C7 H7A . 0.9500 ?
C8 C9 . 1.421(4) ?
C10 C11 . 1.383(4) ?
C10 C15 . 1.392(4) ?
C11 C12 . 1.391(4) ?
C11 H11A . 0.9500 ?
C12 C13 . 1.379(5) ?
C12 H12A . 0.9500 ?
C13 C14 . 1.387(4) ?
C13 H13A . 0.9500 ?
C14 C15 . 1.390(4) ?
C14 H14A . 0.9500 ?

loop_
_geom_torsion_atom_site_label_1
_geom_torsion_atom_site_label_2
_geom_torsion_atom_site_label_3
_geom_torsion_atom_site_label_4
_geom_torsion_site_symmetry_1
_geom_torsion_site_symmetry_4
_geom_torsion
Mn1 Br1 Mn1 N1 2_657 . 99.6(3)
Mn1 Br1 Mn1 N2 2_657 . 160.57(6)
Mn1 Br1 Mn1 N3 2_657 . 91.76(6)
Mn1 Br1 Mn1 Br2 2_657 . -103.843(19)
Mn1 Br1 Mn1 Br1 2_657 2_657 0.0
N2 Mn1 N1 C1 . . 176.4(3)
N3 Mn1 N1 C1 . . -112.6(2)
Br2 Mn1 N1 C1 . . 83.3(2)
Br1 Mn1 N1 C1 2_657 . -20.9(2)
Br1 Mn1 N1 C1 . . -120.3(3)
N2 Mn1 N1 C9 . . -7.71(19)
N3 Mn1 N1 C9 . . 63.3(2)
Br2 Mn1 N1 C9 . . -100.9(2)
Br1 Mn1 N1 C9 2_657 . 154.99(19)
Br1 Mn1 N1 C9 . . 55.6(5)
N1 Mn1 N2 C10 . . 131.21(19)
N3 Mn1 N2 C10 . . 37.26(17)
Br2 Mn1 N2 C10 . . -132.57(17)
Br1 Mn1 N2 C10 2_657 . 78.6(2)
Br1 Mn1 N2 C10 . . -38.65(18)
N1 Mn1 N2 C8 . . 8.54(18)
N3 Mn1 N2 C8 . . -85.41(19)
Br2 Mn1 N2 C8 . . 104.77(17)
Br1 Mn1 N2 C8 2_657 . -44.1(3)
Br1 Mn1 N2 C8 . . -161.32(17)
N1 Mn1 N3 C15 . . -110.51(19)
N2 Mn1 N3 C15 . . -36.46(17)
Br2 Mn1 N3 C15 . . 0.7(4)
Br1 Mn1 N3 C15 2_657 . 157.87(17)
Br1 Mn1 N3 C15 . . 67.98(17)
C9 N1 C1 C2 . . 0.1(5)
Mn1 N1 C1 C2 . . 175.9(2)
N1 C1 C2 C3 . . -1.3(5)
C1 C2 C3 C4 . . 0.3(5)
C2 C3 C4 C5 . . -179.1(3)
C2 C3 C4 C9 . . 1.7(4)
C9 C4 C5 C6 . . 0.1(5)
C3 C4 C5 C6 . . -179.1(3)
C4 C5 C6 C7 . . 1.2(5)
C5 C6 C7 C8 . . -0.7(5)
C6 C7 C8 C9 . . -1.0(5)
C6 C7 C8 N2 . . 178.7(3)
C10 N2 C8 C7 . . 52.8(4)
Mn1 N2 C8 C7 . . 171.1(2)
C10 N2 C8 C9 . . -127.5(3)
Mn1 N2 C8 C9 . . -9.2(3)
C1 N1 C9 C4 . . 2.1(4)
Mn1 N1 C9 C4 . . -174.1(2)
C1 N1 C9 C8 . . -178.3(3)
Mn1 N1 C9 C8 . . 5.5(3)
C5 C4 C9 N1 . . 177.8(3)
C3 C4 C9 N1 . . -3.0(4)
C5 C4 C9 C8 . . -1.8(4)
C3 C4 C9 C8 . . 177.5(3)
C7 C8 C9 N1 . . -177.3(3)
N2 C8 C9 N1 . . 3.0(4)
C7 C8 C9 C4 . . 2.3(4)
N2 C8 C9 C4 . . -177.4(2)
C8 N2 C10 C11 . . -97.4(3)
Mn1 N2 C10 C11 . . 141.5(3)
C8 N2 C10 C15 . . 86.2(3)
Mn1 N2 C10 C15 . . -34.8(3)
C15 C10 C11 C12 . . -1.5(5)
N2 C10 C11 C12 . . -177.7(3)
C10 C11 C12 C13 . . 0.5(5)
C11 C12 C13 C14 . . 0.8(5)
C12 C13 C14 C15 . . -1.1(5)
C13 C14 C15 C10 . . 0.1(4)
C13 C14 C15 N3 . . 175.4(3)
C11 C10 C15 C14 . . 1.2(4)
N2 C10 C15 C14 . . 177.6(3)
C11 C10 C15 N3 . . -174.3(3)
N2 C10 C15 N3 . . 2.1(4)
Mn1 N3 C15 C14 . . -143.5(2)
Mn1 N3 C15 C10 . . 31.9(3)
